data_7011857
loop_
_publ_author_name
'Franken, Andreas'
'Ormsby, Daniel L.'
'Kilner, Colin A.'
'Clegg, William'
'Thornton-Pett, Mark'
'Kennedy, John D.'

_publ_section_title
;
 Monocarbaborane anion chemistry. The substantiation of the C-arylated
 [PhCB6H6]-- seven-vertex closo cluster anion by single-crystal
 synchrotron X-ray diffraction analysis
;
_journal_issue 14
_journal_name_full 'Journal of the Chemical Society, Dalton Transactions'
_journal_page_first 2807
_journal_paper_doi 10.1039/b205016c
_journal_year 2002
_chemical_formula_sum 'C15 H31 B6 N'
_chemical_formula_weight 290.27
_chemical_name_systematic
; 
[NEt4]+[2-Ph-closo-2-CB6H6]-  
;
_space_group_IT_number 61
_symmetry_cell_setting orthorhombic
_symmetry_space_group_name_Hall '-P 2ac 2ab'
_symmetry_space_group_name_H-M 'P b c a'
_atom_sites_solution_hydrogens geom
_atom_sites_solution_primary direct
_atom_sites_solution_secondary difmap
_audit_creation_method SHELXL-97
_cell_angle_alpha 90.00
_cell_angle_beta 90.00
_cell_angle_gamma 90.00
_cell_formula_units_Z 8
_cell_length_a 14.438(3)
_cell_length_b 15.762(3)
_cell_length_c 16.877(4)
_cell_measurement_temperature 150(2)
_cell_volume 3840.7(14)
_computing_cell_refinement 'Bruker SAINT version 6.02a (Bruker, 2000)'
_computing_data_collection 'Bruker SMART version 5.054 (Bruker, 1998)'
_computing_data_reduction 'Bruker SAINT version 6.02a (Bruker, 2000)'
_computing_molecular_graphics 'ORTEP3 for Windows (Farrugia, 1997)'
_computing_publication_material 'WC (Thornton-Pett, 2000)'
_computing_structure_refinement 'SHELXL-97 (Sheldrick, 1997)'
_computing_structure_solution 'SHELXS-97 (Sheldrick, 1990)'
_diffrn_ambient_temperature 150(2)
_diffrn_detector_area_resol_mean 8.192
_diffrn_measured_fraction_theta_full 0.979
_diffrn_measured_fraction_theta_max 0.979
_diffrn_measurement_device_type 'Bruker AXS SMART 1K CCD diffractometer'
_diffrn_measurement_method 'omega rotation with narrow frames'
_diffrn_radiation_monochromator 'Silicon 111'
_diffrn_radiation_source 'Daresbury SRS Station 9.8'
_diffrn_radiation_type Synchrotron
_diffrn_radiation_wavelength 0.6883
_diffrn_reflns_av_R_equivalents 0.0434
_diffrn_reflns_av_sigmaI/netI 0.0529
_diffrn_reflns_limit_h_max 17
_diffrn_reflns_limit_h_min -9
_diffrn_reflns_limit_k_max 17
_diffrn_reflns_limit_k_min -19
_diffrn_reflns_limit_l_max 21
_diffrn_reflns_limit_l_min -17
_diffrn_reflns_number 10306
_diffrn_reflns_theta_full 26.00
_diffrn_reflns_theta_max 26.00
_diffrn_reflns_theta_min 2.19
_exptl_absorpt_coefficient_mu 0.052
_exptl_absorpt_correction_T_max 0.9984
_exptl_absorpt_correction_T_min 0.9845
_exptl_absorpt_correction_type multi-scan
_exptl_absorpt_process_details SADABS
_exptl_crystal_colour colourless
_exptl_crystal_density_diffrn 1.004
_exptl_crystal_density_method 'not measured'
_exptl_crystal_description rod
_exptl_crystal_F_000 1264
_exptl_crystal_size_max 0.30
_exptl_crystal_size_mid 0.03
_exptl_crystal_size_min 0.03
_refine_diff_density_max 0.494
_refine_diff_density_min -0.214
_refine_diff_density_rms 0.085
_refine_ls_extinction_method none
_refine_ls_goodness_of_fit_ref 1.091
_refine_ls_hydrogen_treatment mixed
_refine_ls_matrix_type full
_refine_ls_number_parameters 323
_refine_ls_number_reflns 4073
_refine_ls_number_restraints 0
_refine_ls_restrained_S_all 1.091
_refine_ls_R_factor_all 0.0807
_refine_ls_R_factor_gt 0.0701
_refine_ls_shift/su_max 0.001
_refine_ls_shift/su_mean 0.000
_refine_ls_structure_factor_coef Fsqd
_refine_ls_weighting_details 'calc w=1/[\s^2^(Fo^2^)+(0.1099P)^2^+1.1144P] where P=(Fo^2^+2Fc^2^)/3'
_refine_ls_weighting_scheme calc
_refine_ls_wR_factor_gt 0.1792
_refine_ls_wR_factor_ref 0.1877
_reflns_number_gt 3385
_reflns_number_total 4073
_reflns_threshold_expression >2sigma(I)
_cod_data_source_file b205016c.txt
_cod_data_source_block global
_cod_original_cell_volume 3840.6(14)
_cod_original_sg_symbol_H-M Pbca
_cod_database_code 7011857

loop_
_symmetry_equiv_pos_as_xyz
'x, y, z'
'-x+1/2, y+1/2, z'
'x, -y+1/2, z+1/2'
'-x+1/2, -y, z+1/2'
'-x, -y, -z'
'x-1/2, -y-1/2, -z'
'-x, y-1/2, -z-1/2'
'x-1/2, y, -z-1/2'

loop_
_atom_site_label
_atom_site_type_symbol
_atom_site_fract_x
_atom_site_fract_y
_atom_site_fract_z
_atom_site_U_iso_or_equiv
_atom_site_adp_type
_atom_site_occupancy
_atom_site_symmetry_multiplicity
_atom_site_calc_flag
_atom_site_refinement_flags
_atom_site_disorder_assembly
_atom_site_disorder_group
C2 C 0.15835(11) 0.02098(10) 0.60613(8) 0.0209(3) Uani 1 1 d . . .
C12 C 0.51708(13) 0.26695(11) 0.33658(11) 0.0301(4) Uani 1 1 d . . .
H12A H 0.5022(15) 0.3039(14) 0.2938(13) 0.039(6) Uiso 1 1 d . . .
H12B H 0.5250(14) 0.2988(13) 0.3837(12) 0.031(5) Uiso 1 1 d . . .
C13 C 0.59863(16) 0.21095(16) 0.31663(18) 0.0513(6) Uani 1 1 d . . .
H13A H 0.608(2) 0.175(2) 0.3596(19) 0.078(10) Uiso 1 1 d . . .
H13B H 0.6536(19) 0.249(2) 0.3084(17) 0.066(8) Uiso 1 1 d . . .
H13C H 0.583(2) 0.172(2) 0.2651(18) 0.074(9) Uiso 1 1 d . . .
C14 C 0.43822(14) 0.15865(11) 0.42116(10) 0.0302(4) Uani 1 1 d . . .
H14A H 0.3781(16) 0.1351(14) 0.4254(12) 0.036(5) Uiso 1 1 d . . .
H14B H 0.4813(14) 0.1181(14) 0.4003(12) 0.030(5) Uiso 1 1 d . . .
C15 C 0.46862(18) 0.19851(15) 0.49834(11) 0.0416(5) Uani 1 1 d . . .
H15A H 0.5248(18) 0.2229(15) 0.4971(14) 0.043(7) Uiso 1 1 d . . .
H15B H 0.4685(19) 0.1519(19) 0.5388(17) 0.066(8) Uiso 1 1 d . . .
H15C H 0.4231(19) 0.241(2) 0.5156(16) 0.058(7) Uiso 1 1 d . . .
C16 C 0.39797(15) 0.16747(11) 0.28129(10) 0.0330(4) Uani 1 1 d . . .
H16A H 0.3371(16) 0.1422(15) 0.2965(13) 0.040(6) Uiso 1 1 d . . .
H16B H 0.4446(15) 0.1276(14) 0.2755(12) 0.035(5) Uiso 1 1 d . . .
C17 C 0.3876(2) 0.21671(15) 0.20444(12) 0.0499(6) Uani 1 1 d . . .
H17A H 0.3472(19) 0.266(2) 0.2116(16) 0.063(8) Uiso 1 1 d . . .
H17B H 0.367(2) 0.176(2) 0.1670(19) 0.085(10) Uiso 1 1 d . . .
H17C H 0.4498(17) 0.2331(16) 0.1900(15) 0.045(7) Uiso 1 1 d . . .
C18 C 0.35538(14) 0.28811(11) 0.37037(11) 0.0320(4) Uani 1 1 d . . .
H18A H 0.3884(17) 0.3216(16) 0.4152(14) 0.048(6) Uiso 1 1 d . . .
H18B H 0.3530(15) 0.3230(15) 0.3249(13) 0.036(5) Uiso 1 1 d . . .
C19 C 0.26084(16) 0.25765(18) 0.39288(16) 0.0498(6) Uani 1 1 d . . .
H19A H 0.2341(15) 0.2274(14) 0.3484(14) 0.036(6) Uiso 1 1 d . . .
H19B H 0.225(2) 0.3096(19) 0.4006(16) 0.067(8) Uiso 1 1 d . . .
H19C H 0.263(2) 0.226(2) 0.446(2) 0.096(11) Uiso 1 1 d . . .
C21 C 0.09473(11) 0.02979(9) 0.67529(8) 0.0196(3) Uani 1 1 d . . .
C22 C 0.12842(11) 0.05575(10) 0.74923(9) 0.0232(4) Uani 1 1 d . . .
H22 H 0.1965(14) 0.0648(12) 0.7556(10) 0.023(4) Uiso 1 1 d . . .
C23 C 0.06958(13) 0.06305(11) 0.81394(9) 0.0272(4) Uani 1 1 d . . .
H23 H 0.0946(15) 0.0806(15) 0.8637(13) 0.037(6) Uiso 1 1 d . . .
C24 C -0.02428(13) 0.04341(11) 0.80563(10) 0.0288(4) Uani 1 1 d . . .
H24 H -0.0664(14) 0.0466(13) 0.8504(12) 0.027(5) Uiso 1 1 d . . .
C25 C -0.05809(12) 0.01713(11) 0.73229(10) 0.0271(4) Uani 1 1 d . . .
H25 H -0.1217(14) 0.0044(12) 0.7270(10) 0.021(4) Uiso 1 1 d . . .
C26 C 0.00113(12) 0.01062(10) 0.66746(9) 0.0233(4) Uani 1 1 d . . .
H26 H -0.0216(13) -0.0029(13) 0.6133(12) 0.026(5) Uiso 1 1 d . . .
B1 B 0.25082(14) 0.07425(13) 0.56197(11) 0.0298(4) Uani 1 1 d . . .
H1 H 0.2806(15) 0.1363(14) 0.5844(13) 0.040(6) Uiso 1 1 d . . .
B3 B 0.13520(14) 0.05558(13) 0.52191(10) 0.0275(4) Uani 1 1 d . . .
H3 H 0.0697(14) 0.0914(13) 0.5101(12) 0.032(5) Uiso 1 1 d . . .
B4 B 0.22398(15) 0.02719(14) 0.46693(11) 0.0328(5) Uani 1 1 d . . .
H4 H 0.2320(15) 0.0427(14) 0.4045(13) 0.040(6) Uiso 1 1 d . . .
B5 B 0.29847(16) -0.02328(15) 0.52491(12) 0.0357(5) Uani 1 1 d . . .
H5 H 0.367(2) -0.0460(18) 0.5062(16) 0.067(8) Uiso 1 1 d . . .
B6 B 0.25238(14) -0.02637(13) 0.61428(11) 0.0289(4) Uani 1 1 d . . .
H6 H 0.2738(16) -0.0535(15) 0.6749(14) 0.046(6) Uiso 1 1 d . . .
B7 B 0.17743(15) -0.05260(13) 0.53133(11) 0.0297(4) Uani 1 1 d . . .
H7 H 0.1354(18) -0.1098(17) 0.5251(15) 0.058(7) Uiso 1 1 d . . .
N1 N 0.42683(10) 0.22026(8) 0.35243(7) 0.0227(3) Uani 1 1 d . . .

loop_
_atom_site_aniso_label
_atom_site_aniso_U_11
_atom_site_aniso_U_22
_atom_site_aniso_U_33
_atom_site_aniso_U_23
_atom_site_aniso_U_13
_atom_site_aniso_U_12
C2 0.0229(8) 0.0251(8) 0.0148(7) -0.0020(5) -0.0013(6) -0.0032(6)
C12 0.0340(10) 0.0252(8) 0.0311(9) 0.0045(7) -0.0005(7) -0.0044(7)
C13 0.0381(12) 0.0452(13) 0.0706(16) 0.0118(12) 0.0145(11) 0.0010(10)
C14 0.0401(10) 0.0265(9) 0.0239(8) 0.0084(6) 0.0024(7) 0.0019(7)
C15 0.0552(14) 0.0478(12) 0.0219(9) 0.0075(8) -0.0032(8) 0.0047(10)
C16 0.0497(12) 0.0259(9) 0.0234(8) -0.0054(6) -0.0029(8) -0.0041(8)
C17 0.0825(19) 0.0440(13) 0.0232(9) -0.0027(8) -0.0113(10) -0.0099(12)
C18 0.0406(11) 0.0278(9) 0.0277(8) 0.0024(7) 0.0033(7) 0.0093(7)
C19 0.0396(12) 0.0557(14) 0.0541(14) 0.0094(11) 0.0090(10) 0.0129(10)
C21 0.0253(8) 0.0184(7) 0.0152(7) 0.0006(5) -0.0006(6) 0.0016(6)
C22 0.0250(9) 0.0259(8) 0.0187(7) -0.0007(6) -0.0022(6) 0.0002(6)
C23 0.0389(10) 0.0273(8) 0.0155(7) -0.0033(6) -0.0005(6) 0.0005(7)
C24 0.0332(10) 0.0289(9) 0.0242(8) 0.0012(6) 0.0077(7) 0.0028(7)
C25 0.0249(9) 0.0271(8) 0.0292(9) 0.0014(6) 0.0031(7) 0.0003(6)
C26 0.0267(8) 0.0244(8) 0.0188(7) 0.0009(6) -0.0019(6) 0.0003(6)
B1 0.0297(10) 0.0381(11) 0.0218(8) -0.0002(7) 0.0009(7) -0.0104(8)
B3 0.0318(10) 0.0347(10) 0.0161(8) 0.0021(7) -0.0034(7) -0.0007(8)
B4 0.0355(11) 0.0449(12) 0.0181(8) -0.0007(7) 0.0023(7) -0.0074(9)
B5 0.0319(11) 0.0502(13) 0.0250(9) -0.0048(8) 0.0043(8) 0.0053(9)
B6 0.0252(10) 0.0403(11) 0.0213(8) 0.0002(7) -0.0004(7) 0.0039(8)
B7 0.0367(11) 0.0325(10) 0.0199(8) -0.0073(7) 0.0022(7) -0.0029(8)
N1 0.0326(8) 0.0194(7) 0.0160(6) 0.0008(5) 0.0000(5) -0.0002(5)

loop_
_atom_type_symbol
_atom_type_description
_atom_type_scat_dispersion_real
_atom_type_scat_dispersion_imag
_atom_type_scat_source
C C 0.0033 0.0016 'International Tables Vol C Tables 4.2.6.8 and 6.1.1.4'
H H 0.0000 0.0000 'International Tables Vol C Tables 4.2.6.8 and 6.1.1.4'
B B 0.0013 0.0007 'International Tables Vol C Tables 4.2.6.8 and 6.1.1.4'
N N 0.0061 0.0033 'International Tables Vol C Tables 4.2.6.8 and 6.1.1.4'

loop_
_geom_angle_atom_site_label_1
_geom_angle_atom_site_label_2
_geom_angle_atom_site_label_3
_geom_angle
_geom_angle_site_symmetry_1
_geom_angle_site_symmetry_3
_geom_angle_publ_flag
C21 C2 B6 120.86(13) . . ?
C21 C2 B3 123.29(14) . . ?
B6 C2 B3 115.83(14) . . ?
C21 C2 B7 136.78(13) . . ?
B6 C2 B7 66.75(12) . . ?
B3 C2 B7 66.71(11) . . ?
C21 C2 B1 139.53(13) . . ?
B6 C2 B1 66.46(12) . . ?
B3 C2 B1 66.81(12) . . ?
B7 C2 B1 83.65(11) . . ?
C13 C12 N1 115.13(16) . . ?
C15 C14 N1 115.03(15) . . ?
C17 C16 N1 114.98(15) . . ?
C19 C18 N1 116.43(16) . . ?
C26 C21 C22 119.05(14) . . ?
C26 C21 C2 120.24(13) . . ?
C22 C21 C2 120.70(14) . . ?
C23 C22 C21 120.83(15) . . ?
C22 C23 C24 119.74(15) . . ?
C25 C24 C23 119.66(15) . . ?
C26 C25 C24 120.32(16) . . ?
C21 C26 C25 120.39(15) . . ?
C2 B1 B5 91.72(13) . . ?
C2 B1 B4 91.01(12) . . ?
B5 B1 B4 54.73(12) . . ?
C2 B1 B6 51.77(10) . . ?
B5 B1 B6 54.34(11) . . ?
B4 B1 B6 94.34(13) . . ?
C2 B1 B3 51.73(9) . . ?
B5 B1 B3 94.78(13) . . ?
B4 B1 B3 53.81(11) . . ?
B6 B1 B3 92.90(13) . . ?
C2 B3 B4 104.60(15) . . ?
C2 B3 B7 61.32(10) . . ?
B4 B3 B7 62.14(12) . . ?
C2 B3 B1 61.47(11) . . ?
B4 B3 B1 62.61(12) . . ?
B7 B3 B1 79.16(12) . . ?
B3 B4 B5 107.65(14) . . ?
B3 B4 B7 63.68(12) . . ?
B5 B4 B7 63.17(13) . . ?
B3 B4 B1 63.59(12) . . ?
B5 B4 B1 62.24(12) . . ?
B7 B4 B1 80.24(12) . . ?
B6 B5 B4 107.00(15) . . ?
B6 B5 B1 63.41(12) . . ?
B4 B5 B1 63.03(12) . . ?
B6 B5 B7 63.16(12) . . ?
B4 B5 B7 62.07(13) . . ?
B1 B5 B7 80.10(13) . . ?
C2 B6 B5 104.91(14) . . ?
C2 B6 B1 61.77(11) . . ?
B5 B6 B1 62.26(12) . . ?
C2 B6 B7 61.40(11) . . ?
B5 B6 B7 62.77(12) . . ?
B1 B6 B7 79.44(12) . . ?
C2 B7 B4 91.82(13) . . ?
C2 B7 B5 91.49(12) . . ?
B4 B7 B5 54.76(12) . . ?
C2 B7 B6 51.85(9) . . ?
B4 B7 B6 94.83(13) . . ?
B5 B7 B6 54.08(11) . . ?
C2 B7 B3 51.97(9) . . ?
B4 B7 B3 54.18(11) . . ?
B5 B7 B3 94.54(14) . . ?
B6 B7 B3 93.08(12) . . ?
C18 N1 C16 110.94(14) . . ?
C18 N1 C12 106.07(13) . . ?
C16 N1 C12 111.17(13) . . ?
C18 N1 C14 111.80(13) . . ?
C16 N1 C14 106.42(13) . . ?
C12 N1 C14 110.52(13) . . ?

loop_
_geom_bond_atom_site_label_1
_geom_bond_atom_site_label_2
_geom_bond_distance
_geom_bond_site_symmetry_2
_geom_bond_publ_flag
C2 C21 1.492(2) . ?
C2 B6 1.555(2) . ?
C2 B3 1.559(2) . ?
C2 B7 1.736(2) . ?
C2 B1 1.744(2) . ?
C12 C13 1.510(3) . ?
C12 N1 1.520(2) . ?
C14 C15 1.511(3) . ?
C14 N1 1.522(2) . ?
C16 C17 1.519(3) . ?
C16 N1 1.519(2) . ?
C18 C19 1.496(3) . ?
C18 N1 1.516(2) . ?
C21 C26 1.391(2) . ?
C21 C22 1.400(2) . ?
C22 C23 1.388(2) . ?
C23 C24 1.397(3) . ?
C24 C25 1.393(2) . ?
C25 C26 1.392(2) . ?
B1 B5 1.796(3) . ?
B1 B4 1.809(3) . ?
B1 B6 1.815(3) . ?
B1 B3 1.825(3) . ?
B3 B4 1.645(3) . ?
B3 B7 1.818(3) . ?
B4 B5 1.657(3) . ?
B4 B7 1.793(3) . ?
B5 B6 1.649(3) . ?
B5 B7 1.811(3) . ?
B6 B7 1.817(3) . ?
